data_4348867
loop_
_publ_author_name
'Dhanunjayarao, Kunchala'
'Mukundam, Vanga'
'Venkatasubbaiah, Krishnan'

_publ_section_title
;
 Tetracoordinate Imidazole-Based Boron Complexes for the Selective
 Detection of Picric Acid.
;
_journal_issue 21
_journal_name_full 'Inorganic chemistry'
_journal_page_first 11153
_journal_page_last 11159
_journal_paper_doi 10.1021/acs.inorgchem.6b01767
_journal_volume 55
_journal_year 2016
_chemical_formula_moiety 'C35 H29 B F2 N3 O, C6 H2 N3 O7'
_chemical_formula_sum 'C41 H31 B F2 N6 O8'
_chemical_formula_weight 784.53
_space_group_crystal_system triclinic
_space_group_IT_number 2
_space_group_name_Hall '-P 1'
_space_group_name_H-M_alt 'P -1'
_atom_sites_solution_hydrogens mixed
_atom_sites_solution_primary direct
_audit_creation_date 2015-12-31
_audit_creation_method
;
Olex2 1.2
(compiled 2015.01.26 svn.r3150 for OlexSys, GUI svn.r4998)
;
_cell_angle_alpha 107.347(6)
_cell_angle_beta 93.129(7)
_cell_angle_gamma 113.264(5)
_cell_formula_units_Z 2
_cell_length_a 12.1397(11)
_cell_length_b 12.3267(11)
_cell_length_c 14.5320(14)
_cell_measurement_reflns_used 4623
_cell_measurement_temperature 296(2)
_cell_measurement_theta_max 21.97
_cell_measurement_theta_min 2.61
_cell_volume 1869.7(3)
_computing_cell_refinement 'SAINT v7.68A (Bruker, 2009)'
_computing_data_reduction 'SAINT v7.68A (Bruker, 2009)'
_computing_molecular_graphics 'Olex2 (Dolomanov et al., 2009)'
_computing_publication_material 'Olex2 (Dolomanov et al., 2009)'
_computing_structure_refinement 'ShelXL (Sheldrick, 2008)'
_computing_structure_solution 'ShelXS (Sheldrick, 2008)'
_diffrn_ambient_temperature 296.15
_diffrn_measured_fraction_theta_full 0.999
_diffrn_measured_fraction_theta_max 0.992
_diffrn_measurement_device_type 'Bruker APEX-II CCD'
_diffrn_measurement_method '\f and \w scans'
_diffrn_radiation_monochromator graphite
_diffrn_radiation_type MoK\a
_diffrn_radiation_wavelength 0.71073
_diffrn_reflns_av_R_equivalents 0.0339
_diffrn_reflns_av_unetI/netI 0.0414
_diffrn_reflns_Laue_measured_fraction_full 0.999
_diffrn_reflns_Laue_measured_fraction_max 0.992
_diffrn_reflns_limit_h_max 14
_diffrn_reflns_limit_h_min -14
_diffrn_reflns_limit_k_max 15
_diffrn_reflns_limit_k_min -14
_diffrn_reflns_limit_l_max 17
_diffrn_reflns_limit_l_min -17
_diffrn_reflns_number 21142
_diffrn_reflns_point_group_measured_fraction_full 0.999
_diffrn_reflns_point_group_measured_fraction_max 0.992
_diffrn_reflns_theta_full 25.242
_diffrn_reflns_theta_max 26.080
_diffrn_reflns_theta_min 1.862
_diffrn_standards_number 0
_exptl_absorpt_coefficient_mu 0.105
_exptl_absorpt_correction_T_max 0.7453
_exptl_absorpt_correction_T_min 0.6559
_exptl_absorpt_correction_type multi-scan
_exptl_absorpt_process_details
;
SADABS-2008/1 (Bruker,2008) was used for absorption correction.
wR2(int) was 0.0822 before and 0.0449 after correction.
The Ratio of minimum to maximum transmission is 0.8800.
The \l/2 correction factor is 0.0015.
;
_exptl_crystal_colour colourless
_exptl_crystal_colour_primary colourless
_exptl_crystal_density_diffrn 1.393
_exptl_crystal_description plate
_exptl_crystal_F_000 812
_exptl_crystal_size_max 0.25
_exptl_crystal_size_mid 0.22
_exptl_crystal_size_min 0.15
_refine_diff_density_max 0.453
_refine_diff_density_min -0.348
_refine_diff_density_rms 0.044
_refine_ls_extinction_method none
_refine_ls_goodness_of_fit_ref 1.042
_refine_ls_hydrogen_treatment mixed
_refine_ls_matrix_type full
_refine_ls_number_parameters 529
_refine_ls_number_reflns 7338
_refine_ls_number_restraints 0
_refine_ls_restrained_S_all 1.042
_refine_ls_R_factor_all 0.1071
_refine_ls_R_factor_gt 0.0618
_refine_ls_shift/su_max 0.000
_refine_ls_shift/su_mean 0.000
_refine_ls_structure_factor_coef Fsqd
_refine_ls_weighting_details 'w=1/[\s^2^(Fo^2^)+(0.1043P)^2^+0.4702P] where P=(Fo^2^+2Fc^2^)/3'
_refine_ls_weighting_scheme calc
_refine_ls_wR_factor_gt 0.1778
_refine_ls_wR_factor_ref 0.2106
_reflns_Friedel_coverage 0.000
_reflns_number_gt 4233
_reflns_number_total 7338
_reflns_threshold_expression 'I > 2\s(I)'
_cod_data_source_file ic6b01767_si_002.cif
_cod_data_source_block kv
_cod_database_code 4348867
_shelx_space_group_comment
;
The symmetry employed for this shelxl refinement is uniquely defined
by the following loop, which should always be used as a source of
symmetry information in preference to the above space-group names.
They are only intended as comments.
;
_olex2_refinement_description
;
1. Fixed Uiso
 At 1.2 times of:
  All C(H) groups
 At 1.5 times of:
  All C(H,H,H) groups
2.a Aromatic/amide H refined with riding coordinates:
 C21(H21), C20(H20), C30(H30), C29(H29), C27(H27), C15(H15), C14(H14),
 C13(H13), C7(H7), C8(H8), C9(H9), C11(H11), C12(H12), C19(H19), C18(H18),
 C17(H17), C32(H32), C33(H33), C25(H25), C24(H24), C5(H5), C6(H6), C38(H38),
 C40(H40)
2.b Idealised Me refined as rotating group:
 C35(H35A,H35B,H35C), C34(H34A,H34B,H34C)
;
_shelx_shelxl_version_number 2014/7
_olex2_submission_special_instructions 'No special instructions were received'

loop_
_space_group_symop_operation_xyz
'x, y, z'
'-x, -y, -z'

loop_
_atom_site_label
_atom_site_type_symbol
_atom_site_fract_x
_atom_site_fract_y
_atom_site_fract_z
_atom_site_U_iso_or_equiv
_atom_site_adp_type
_atom_site_occupancy
_atom_site_site_symmetry_order
_atom_site_calc_flag
_atom_site_refinement_flags_posn
F1 F 0.72443(19) 0.40735(18) 0.05647(13) 0.0852(6) Uani 1 1 d .
F2 F 0.80440(17) 0.51488(18) 0.21803(13) 0.0803(5) Uani 1 1 d .
C21 C 0.5698(3) 0.8972(3) 0.2680(2) 0.0718(8) Uani 1 1 d .
H21 H 0.6536 0.9416 0.2926 0.086 Uiso 1 1 calc R
C20 C 0.4904(4) 0.9490(4) 0.3018(3) 0.0947(12) Uani 1 1 d .
H20 H 0.5214 1.0288 0.3497 0.114 Uiso 1 1 calc R
O1 O 0.59609(19) 0.38768(18) 0.16560(15) 0.0683(5) Uani 1 1 d .
O2 O 0.8533(2) 1.0862(2) 0.3893(2) 0.0906(7) Uani 1 1 d .
O5 O 0.9764(3) 0.6538(3) 0.4172(2) 0.1097(9) Uani 1 1 d .
O4 O 0.6970(4) 0.8216(4) 0.5125(3) 0.1607(16) Uani 1 1 d .
O6 O 1.0785(3) 0.7012(3) 0.3057(2) 0.1096(9) Uani 1 1 d .
O3 O 0.7283(4) 1.0008(4) 0.5152(3) 0.1419(13) Uani 1 1 d .
N2 N 0.6018(2) 0.7205(2) 0.16428(16) 0.0561(6) Uani 1 1 d .
C4 C 0.8191(3) 0.6531(3) 0.01801(19) 0.0545(7) Uani 1 1 d .
N1 N 0.6855(2) 0.5884(2) 0.13663(16) 0.0552(6) Uani 1 1 d .
C16 C 0.5222(3) 0.7792(3) 0.1976(2) 0.0545(7) Uani 1 1 d .
N5 N 1.0102(3) 0.7154(3) 0.3625(3) 0.0892(9) Uani 1 1 d .
N4 N 0.7467(3) 0.9088(3) 0.4871(2) 0.0810(8) Uani 1 1 d .
N3 N 0.1628(3) 0.7189(3) 0.64936(19) 0.0718(8) Uani 1 1 d .
C31 C 0.2278(3) 0.6703(3) 0.5774(2) 0.0604(7) Uani 1 1 d .
C30 C 0.2596(3) 0.5774(3) 0.5843(2) 0.0687(8) Uani 1 1 d .
H30 H 0.2425 0.5467 0.6356 0.082 Uiso 1 1 calc R
C29 C 0.3170(3) 0.5301(3) 0.5149(2) 0.0672(8) Uani 1 1 d .
H29 H 0.3387 0.4675 0.5201 0.081 Uiso 1 1 calc R
C28 C 0.3433(2) 0.5735(3) 0.4373(2) 0.0578(7) Uani 1 1 d .
C26 C 0.4059(2) 0.5233(3) 0.3628(2) 0.0586(7) Uani 1 1 d .
C27 C 0.4784(3) 0.5979(3) 0.3146(2) 0.0577(7) Uani 1 1 d .
H27 H 0.4870 0.6799 0.3294 0.069 Uiso 1 1 calc R
C22 C 0.5388(2) 0.5531(3) 0.24446(19) 0.0547(7) Uani 1 1 d .
C1 C 0.6078(3) 0.6226(3) 0.18539(19) 0.0548(7) Uani 1 1 d .
C2 C 0.6815(2) 0.7502(3) 0.0997(2) 0.0556(7) Uani 1 1 d .
C10 C 0.7026(3) 0.8534(3) 0.0610(2) 0.0605(7) Uani 1 1 d .
C15 C 0.8216(3) 0.9347(3) 0.0652(2) 0.0721(8) Uani 1 1 d .
H15 H 0.8859 0.9269 0.0959 0.087 Uiso 1 1 calc R
C14 C 0.8463(4) 1.0278(3) 0.0243(3) 0.0906(11) Uani 1 1 d .
H14 H 0.9266 1.0826 0.0277 0.109 Uiso 1 1 calc R
C13 C 0.7515(5) 1.0384(4) -0.0211(3) 0.1003(13) Uani 1 1 d .
H13 H 0.7679 1.1008 -0.0488 0.120 Uiso 1 1 calc R
C7 C 0.9723(3) 0.6140(3) -0.1080(3) 0.0830(10) Uani 1 1 d .
H7 H 1.0227 0.5983 -0.1510 0.100 Uiso 1 1 calc R
C8 C 0.8680(3) 0.6184(4) -0.1421(2) 0.0881(11) Uani 1 1 d .
H8 H 0.8485 0.6078 -0.2079 0.106 Uiso 1 1 calc R
C9 C 0.7911(3) 0.6384(3) -0.0798(2) 0.0727(9) Uani 1 1 d .
H9 H 0.7204 0.6420 -0.1034 0.087 Uiso 1 1 calc R
C3 C 0.7323(3) 0.6673(3) 0.08302(19) 0.0561(7) Uani 1 1 d .
C11 C 0.6072(3) 0.8656(3) 0.0147(2) 0.0729(9) Uani 1 1 d .
H11 H 0.5266 0.8114 0.0114 0.087 Uiso 1 1 calc R
C12 C 0.6320(4) 0.9581(4) -0.0265(3) 0.0901(11) Uani 1 1 d .
H12 H 0.5683 0.9663 -0.0578 0.108 Uiso 1 1 calc R
C19 C 0.3686(4) 0.8846(5) 0.2660(3) 0.0941(12) Uani 1 1 d .
H19 H 0.3164 0.9204 0.2891 0.113 Uiso 1 1 calc R
C18 C 0.3225(3) 0.7682(5) 0.1965(3) 0.0878(11) Uani 1 1 d .
H18 H 0.2386 0.7242 0.1727 0.105 Uiso 1 1 calc R
C17 C 0.3990(3) 0.7139(3) 0.1603(2) 0.0701(8) Uani 1 1 d .
H17 H 0.3673 0.6346 0.1117 0.084 Uiso 1 1 calc R
C35 C 0.0378(4) 0.6202(4) 0.6429(3) 0.0951(12) Uani 1 1 d .
H35A H -0.0092 0.5892 0.5777 0.143 Uiso 1 1 calc GR
H35B H -0.0025 0.6561 0.6895 0.143 Uiso 1 1 calc GR
H35C H 0.0450 0.5519 0.6574 0.143 Uiso 1 1 calc GR
C32 C 0.2539(3) 0.7166(3) 0.5025(2) 0.0706(8) Uani 1 1 d .
H32 H 0.2334 0.7804 0.4986 0.085 Uiso 1 1 calc R
C33 C 0.3105(3) 0.6682(3) 0.4334(2) 0.0723(9) Uani 1 1 d .
H33 H 0.3275 0.6996 0.3825 0.087 Uiso 1 1 calc R
C25 C 0.3940(3) 0.3993(3) 0.3371(2) 0.0695(8) Uani 1 1 d .
H25 H 0.3422 0.3457 0.3655 0.083 Uiso 1 1 calc R
C24 C 0.4559(3) 0.3554(3) 0.2721(2) 0.0695(8) Uani 1 1 d .
H24 H 0.4469 0.2733 0.2576 0.083 Uiso 1 1 calc R
C23 C 0.5329(3) 0.4326(3) 0.2269(2) 0.0584(7) Uani 1 1 d .
B1 B 0.7048(3) 0.4703(3) 0.1437(2) 0.0608(8) Uani 1 1 d .
C5 C 0.9263(3) 0.6507(3) 0.0514(2) 0.0664(8) Uani 1 1 d .
H5 H 0.9469 0.6615 0.1172 0.080 Uiso 1 1 calc R
C6 C 1.0029(3) 0.6325(3) -0.0116(3) 0.0730(9) Uani 1 1 d .
H6 H 1.0759 0.6329 0.0119 0.088 Uiso 1 1 calc R
C36 C 0.8898(3) 1.0034(3) 0.3837(2) 0.0661(8) Uani 1 1 d .
C37 C 0.9847(3) 0.9906(3) 0.3313(2) 0.0685(8) Uani 1 1 d .
C38 C 1.0197(3) 0.8961(3) 0.3214(2) 0.0734(9) Uani 1 1 d .
H38 H 1.0790 0.8902 0.2848 0.088 Uiso 1 1 calc R
C39 C 0.9662(3) 0.8097(3) 0.3661(2) 0.0709(8) Uani 1 1 d .
C41 C 0.8397(3) 0.9082(3) 0.4273(2) 0.0647(8) Uani 1 1 d .
C40 C 0.8772(3) 0.8153(3) 0.4190(2) 0.0712(8) Uani 1 1 d .
H40 H 0.8425 0.7562 0.4490 0.085 Uiso 1 1 calc R
N6 N 1.0534(3) 1.0848(4) 0.2905(3) 0.0970(10) Uani 1 1 d .
O7 O 1.1091(4) 1.0609(4) 0.2297(3) 0.1622(15) Uani 1 1 d .
O8 O 1.0524(6) 1.1817(5) 0.3147(5) 0.232(3) Uani 1 1 d .
C34 C 0.2341(5) 0.7785(4) 0.7520(3) 0.1025(13) Uani 1 1 d .
H34A H 0.2404 0.7150 0.7743 0.154 Uiso 1 1 calc GR
H34B H 0.1933 0.8197 0.7940 0.154 Uiso 1 1 calc GR
H34C H 0.3144 0.8393 0.7539 0.154 Uiso 1 1 calc GR
H3 H 0.148(3) 0.778(3) 0.634(2) 0.068(9) Uiso 1 1 d .

loop_
_atom_site_aniso_label
_atom_site_aniso_U_11
_atom_site_aniso_U_22
_atom_site_aniso_U_33
_atom_site_aniso_U_23
_atom_site_aniso_U_13
_atom_site_aniso_U_12
F1 0.1183(15) 0.0845(12) 0.0712(11) 0.0331(10) 0.0436(11) 0.0544(12)
F2 0.0841(12) 0.0927(13) 0.0808(12) 0.0481(10) 0.0189(10) 0.0412(11)
C21 0.0695(19) 0.067(2) 0.083(2) 0.0274(18) 0.0208(17) 0.0311(17)
C20 0.115(3) 0.078(2) 0.101(3) 0.023(2) 0.037(3) 0.055(3)
O1 0.0772(13) 0.0590(12) 0.0782(13) 0.0306(10) 0.0342(11) 0.0316(11)
O2 0.0884(16) 0.0754(15) 0.129(2) 0.0474(15) 0.0285(15) 0.0459(14)
O5 0.128(2) 0.0894(19) 0.136(2) 0.0553(18) 0.033(2) 0.0580(18)
O4 0.163(3) 0.131(3) 0.248(5) 0.118(3) 0.135(3) 0.072(2)
O6 0.111(2) 0.108(2) 0.128(2) 0.0333(17) 0.0375(19) 0.0699(18)
O3 0.191(3) 0.155(3) 0.169(3) 0.091(3) 0.110(3) 0.128(3)
N2 0.0604(14) 0.0628(14) 0.0586(13) 0.0308(11) 0.0238(11) 0.0314(12)
C4 0.0612(16) 0.0559(16) 0.0546(16) 0.0271(13) 0.0226(13) 0.0261(14)
N1 0.0629(14) 0.0611(14) 0.0530(13) 0.0293(11) 0.0217(11) 0.0299(12)
C16 0.0606(17) 0.0608(17) 0.0560(16) 0.0314(14) 0.0211(14) 0.0305(15)
N5 0.094(2) 0.080(2) 0.102(2) 0.0303(18) 0.0213(19) 0.0468(19)
N4 0.0793(19) 0.089(2) 0.0810(19) 0.0311(17) 0.0183(16) 0.0416(18)
N3 0.103(2) 0.0749(18) 0.0668(17) 0.0418(15) 0.0389(15) 0.0523(17)
C31 0.0710(18) 0.0673(18) 0.0586(17) 0.0344(15) 0.0260(15) 0.0346(16)
C30 0.081(2) 0.088(2) 0.0678(18) 0.0525(17) 0.0357(17) 0.0455(19)
C29 0.0741(19) 0.084(2) 0.075(2) 0.0526(17) 0.0314(16) 0.0447(18)
C28 0.0541(16) 0.0701(18) 0.0606(17) 0.0366(15) 0.0193(14) 0.0270(14)
C26 0.0551(16) 0.0703(19) 0.0621(17) 0.0358(15) 0.0186(14) 0.0284(15)
C27 0.0628(17) 0.0645(17) 0.0591(16) 0.0332(14) 0.0210(14) 0.0311(15)
C22 0.0566(16) 0.0624(17) 0.0538(15) 0.0299(13) 0.0178(13) 0.0262(14)
C1 0.0626(16) 0.0611(17) 0.0528(15) 0.0274(13) 0.0185(13) 0.0321(14)
C2 0.0572(16) 0.0612(17) 0.0567(16) 0.0294(14) 0.0213(13) 0.0261(14)
C10 0.0730(19) 0.0615(17) 0.0600(17) 0.0297(14) 0.0303(15) 0.0335(16)
C15 0.075(2) 0.0680(19) 0.083(2) 0.0360(17) 0.0315(18) 0.0312(17)
C14 0.101(3) 0.072(2) 0.111(3) 0.049(2) 0.054(2) 0.033(2)
C13 0.138(4) 0.095(3) 0.114(3) 0.072(3) 0.063(3) 0.065(3)
C7 0.084(2) 0.093(2) 0.089(3) 0.044(2) 0.053(2) 0.042(2)
C8 0.081(2) 0.122(3) 0.0592(19) 0.039(2) 0.0309(18) 0.033(2)
C9 0.0658(19) 0.097(2) 0.0656(19) 0.0394(18) 0.0236(16) 0.0355(18)
C3 0.0611(16) 0.0639(17) 0.0513(15) 0.0270(14) 0.0179(13) 0.0290(15)
C11 0.081(2) 0.081(2) 0.075(2) 0.0431(18) 0.0256(17) 0.0404(19)
C12 0.111(3) 0.106(3) 0.093(3) 0.061(2) 0.035(2) 0.064(3)
C19 0.092(3) 0.120(3) 0.107(3) 0.051(3) 0.044(3) 0.070(3)
C18 0.065(2) 0.127(3) 0.094(3) 0.055(3) 0.025(2) 0.050(2)
C17 0.068(2) 0.081(2) 0.0654(19) 0.0316(16) 0.0165(16) 0.0311(18)
C35 0.108(3) 0.100(3) 0.111(3) 0.055(2) 0.067(2) 0.058(2)
C32 0.091(2) 0.080(2) 0.0729(19) 0.0491(17) 0.0343(18) 0.0492(19)
C33 0.092(2) 0.093(2) 0.0693(19) 0.0547(18) 0.0402(18) 0.055(2)
C25 0.0665(18) 0.072(2) 0.082(2) 0.0453(18) 0.0294(17) 0.0271(17)
C24 0.0714(19) 0.0617(18) 0.086(2) 0.0366(17) 0.0289(18) 0.0296(16)
C23 0.0568(16) 0.0598(17) 0.0613(17) 0.0265(14) 0.0160(14) 0.0235(14)
B1 0.072(2) 0.067(2) 0.0545(19) 0.0270(17) 0.0202(17) 0.0357(19)
C5 0.074(2) 0.080(2) 0.0677(18) 0.0395(16) 0.0258(16) 0.0430(18)
C6 0.076(2) 0.083(2) 0.090(2) 0.0499(19) 0.0387(19) 0.0463(18)
C36 0.0670(18) 0.0599(18) 0.0672(19) 0.0189(15) 0.0003(15) 0.0273(16)
C37 0.078(2) 0.0678(19) 0.0616(18) 0.0247(15) 0.0132(16) 0.0321(17)
C38 0.076(2) 0.077(2) 0.071(2) 0.0219(17) 0.0183(17) 0.0384(18)
C39 0.078(2) 0.0626(19) 0.075(2) 0.0185(16) 0.0121(17) 0.0379(17)
C41 0.0637(18) 0.0656(18) 0.0618(18) 0.0184(15) 0.0090(15) 0.0281(16)
C40 0.074(2) 0.0612(18) 0.077(2) 0.0259(16) 0.0098(17) 0.0268(17)
N6 0.119(3) 0.110(3) 0.098(2) 0.058(2) 0.051(2) 0.065(2)
O7 0.178(4) 0.171(3) 0.187(4) 0.101(3) 0.114(3) 0.086(3)
O8 0.321(7) 0.186(4) 0.378(8) 0.213(5) 0.271(6) 0.185(5)
C34 0.159(4) 0.101(3) 0.067(2) 0.034(2) 0.031(2) 0.071(3)

loop_
_atom_type_symbol
_atom_type_description
_atom_type_scat_dispersion_real
_atom_type_scat_dispersion_imag
_atom_type_scat_source
C C 0.0033 0.0016 'International Tables Vol C Tables 4.2.6.8 and 6.1.1.4'
H H 0.0000 0.0000 'International Tables Vol C Tables 4.2.6.8 and 6.1.1.4'
N N 0.0061 0.0033 'International Tables Vol C Tables 4.2.6.8 and 6.1.1.4'
O O 0.0106 0.0060 'International Tables Vol C Tables 4.2.6.8 and 6.1.1.4'
B B 0.0013 0.0007 'International Tables Vol C Tables 4.2.6.8 and 6.1.1.4'
F F 0.0171 0.0103 'International Tables Vol C Tables 4.2.6.8 and 6.1.1.4'

loop_
_geom_angle_atom_site_label_1
_geom_angle_atom_site_label_2
_geom_angle_atom_site_label_3
_geom_angle
C20 C21 H21 120.7
C16 C21 H21 120.7
C16 C21 C20 118.6(3)
C21 C20 H20 119.6
C19 C20 C21 120.8(4)
C19 C20 H20 119.6
C23 O1 B1 121.5(2)
C1 N2 C16 126.0(2)
C1 N2 C2 108.1(2)
C2 N2 C16 125.8(2)
C9 C4 C3 119.5(3)
C5 C4 C9 118.7(3)
C5 C4 C3 121.8(2)
C1 N1 C3 108.2(2)
C1 N1 B1 119.7(2)
C3 N1 B1 132.1(2)
C21 C16 N2 119.9(3)
C17 C16 C21 120.9(3)
C17 C16 N2 119.2(3)
O5 N5 C39 117.7(3)
O6 N5 O5 123.9(3)
O6 N5 C39 118.4(3)
O4 N4 O3 121.1(4)
O4 N4 C41 119.2(3)
O3 N4 C41 119.4(3)
C31 N3 C35 112.0(3)
C31 N3 C34 113.1(3)
C31 N3 H3 108.9(19)
C35 N3 H3 104(2)
C34 N3 C35 111.0(3)
C34 N3 H3 107(2)
C30 C31 N3 120.1(2)
C32 C31 N3 119.5(3)
C32 C31 C30 120.4(3)
C31 C30 H30 120.2
C31 C30 C29 119.5(3)
C29 C30 H30 120.2
C30 C29 H29 119.2
C30 C29 C28 121.6(3)
C28 C29 H29 119.2
C29 C28 C26 121.7(3)
C29 C28 C33 117.1(3)
C33 C28 C26 121.2(2)
C27 C26 C28 120.6(3)
C27 C26 C25 117.2(3)
C25 C26 C28 122.2(2)
C26 C27 H27 119.1
C26 C27 C22 121.8(3)
C22 C27 H27 119.1
C27 C22 C1 124.4(2)
C27 C22 C23 119.2(2)
C23 C22 C1 116.3(2)
N2 C1 C22 129.6(2)
N1 C1 N2 109.1(2)
N1 C1 C22 121.2(2)
N2 C2 C10 124.5(2)
C3 C2 N2 106.3(2)
C3 C2 C10 129.2(2)
C15 C10 C2 118.4(3)
C15 C10 C11 119.2(3)
C11 C10 C2 122.3(3)
C10 C15 H15 119.6
C10 C15 C14 120.7(3)
C14 C15 H15 119.6
C15 C14 H14 120.3
C13 C14 C15 119.4(4)
C13 C14 H14 120.3
C14 C13 H13 119.5
C14 C13 C12 121.0(3)
C12 C13 H13 119.5
C8 C7 H7 119.9
C6 C7 H7 119.9
C6 C7 C8 120.2(3)
C7 C8 H8 119.8
C7 C8 C9 120.4(3)
C9 C8 H8 119.8
C4 C9 H9 120.0
C8 C9 C4 120.0(3)
C8 C9 H9 120.0
N1 C3 C4 122.4(2)
C2 C3 C4 129.2(2)
C2 C3 N1 108.3(2)
C10 C11 H11 120.0
C12 C11 C10 120.0(3)
C12 C11 H11 120.0
C13 C12 C11 119.8(4)
C13 C12 H12 120.1
C11 C12 H12 120.1
C20 C19 H19 119.9
C18 C19 C20 120.1(3)
C18 C19 H19 119.9
C19 C18 H18 119.6
C19 C18 C17 120.7(4)
C17 C18 H18 119.6
C16 C17 C18 118.8(3)
C16 C17 H17 120.6
C18 C17 H17 120.6
N3 C35 H35A 109.5
N3 C35 H35B 109.5
N3 C35 H35C 109.5
H35A C35 H35B 109.5
H35A C35 H35C 109.5
H35B C35 H35C 109.5
C31 C32 H32 120.2
C31 C32 C33 119.6(3)
C33 C32 H32 120.2
C28 C33 H33 119.1
C32 C33 C28 121.8(3)
C32 C33 H33 119.1
C26 C25 H25 119.0
C24 C25 C26 122.0(3)
C24 C25 H25 119.0
C25 C24 H24 119.7
C25 C24 C23 120.5(3)
C23 C24 H24 119.7
O1 C23 C22 122.1(2)
O1 C23 C24 119.0(3)
C24 C23 C22 118.9(3)
F1 B1 F2 110.5(3)
F1 B1 O1 109.2(3)
F1 B1 N1 110.3(2)
F2 B1 O1 110.8(2)
F2 B1 N1 107.7(3)
O1 B1 N1 108.2(2)
C4 C5 H5 119.7
C6 C5 C4 120.5(3)
C6 C5 H5 119.7
C7 C6 C5 120.1(3)
C7 C6 H6 119.9
C5 C6 H6 119.9
O2 C36 C37 124.2(3)
O2 C36 C41 123.2(3)
C41 C36 C37 112.6(3)
C38 C37 C36 123.7(3)
C38 C37 N6 115.9(3)
N6 C37 C36 120.3(3)
C37 C38 H38 120.5
C37 C38 C39 119.1(3)
C39 C38 H38 120.5
C38 C39 N5 119.2(3)
C40 C39 N5 119.1(3)
C40 C39 C38 121.5(3)
C36 C41 N4 120.8(3)
C40 C41 N4 115.8(3)
C40 C41 C36 123.3(3)
C39 C40 H40 120.2
C41 C40 C39 119.6(3)
C41 C40 H40 120.2
O7 N6 C37 119.8(4)
O8 N6 C37 121.0(4)
O8 N6 O7 119.2(4)
N3 C34 H34A 109.5
N3 C34 H34B 109.5
N3 C34 H34C 109.5
H34A C34 H34B 109.5
H34A C34 H34C 109.5
H34B C34 H34C 109.5

loop_
_geom_bond_atom_site_label_1
_geom_bond_atom_site_label_2
_geom_bond_distance
F1 B1 1.363(4)
F2 B1 1.382(4)
C21 H21 0.9300
C21 C20 1.389(5)
C21 C16 1.372(4)
C20 H20 0.9300
C20 C19 1.353(6)
O1 C23 1.343(3)
O1 B1 1.435(4)
O2 C36 1.248(4)
O5 N5 1.235(4)
O4 N4 1.184(4)
O6 N5 1.225(4)
O3 N4 1.199(4)
N2 C16 1.444(3)
N2 C1 1.358(3)
N2 C2 1.405(3)
C4 C9 1.383(4)
C4 C3 1.479(4)
C4 C5 1.378(4)
N1 C1 1.335(3)
N1 C3 1.393(3)
N1 B1 1.593(4)
C16 C17 1.371(4)
N5 C39 1.448(4)
N4 C41 1.463(4)
N3 C31 1.472(4)
N3 C35 1.500(5)
N3 C34 1.489(5)
N3 H3 0.89(3)
C31 C30 1.373(4)
C31 C32 1.369(4)
C30 H30 0.9300
C30 C29 1.374(4)
C29 H29 0.9300
C29 C28 1.386(4)
C28 C26 1.482(4)
C28 C33 1.388(4)
C26 C27 1.387(4)
C26 C25 1.405(4)
C27 H27 0.9300
C27 C22 1.396(4)
C22 C1 1.457(4)
C22 C23 1.401(4)
C2 C10 1.478(4)
C2 C3 1.360(4)
C10 C15 1.381(4)
C10 C11 1.389(4)
C15 H15 0.9300
C15 C14 1.383(5)
C14 H14 0.9300
C14 C13 1.365(6)
C13 H13 0.9300
C13 C12 1.378(6)
C7 H7 0.9300
C7 C8 1.362(5)
C7 C6 1.356(5)
C8 H8 0.9300
C8 C9 1.375(4)
C9 H9 0.9300
C11 H11 0.9300
C11 C12 1.381(4)
C12 H12 0.9300
C19 H19 0.9300
C19 C18 1.353(6)
C18 H18 0.9300
C18 C17 1.386(5)
C17 H17 0.9300
C35 H35A 0.9600
C35 H35B 0.9600
C35 H35C 0.9600
C32 H32 0.9300
C32 C33 1.372(4)
C33 H33 0.9300
C25 H25 0.9300
C25 C24 1.357(4)
C24 H24 0.9300
C24 C23 1.396(4)
C5 H5 0.9300
C5 C6 1.375(4)
C6 H6 0.9300
C36 C37 1.449(4)
C36 C41 1.439(4)
C37 C38 1.361(4)
C37 N6 1.447(5)
C38 H38 0.9300
C38 C39 1.375(5)
C39 C40 1.372(4)
C41 C40 1.366(4)
C40 H40 0.9300
N6 O7 1.179(4)
N6 O8 1.145(5)
C34 H34A 0.9600
C34 H34B 0.9600
C34 H34C 0.9600
